data_4072678
loop_
_publ_author_name
'Mandal, Debaprasad'
'Gupta, B. D.'

_publ_section_title
;
 Hindered Rotation Leading to Nonequivalence in 2-Substituted Benzyl
 Cobaloximes:&#x00A0; Structure&#x2212;Property Relationship&#x2020;
;
_journal_issue 3
_journal_name_full Organometallics
_journal_page_first 658
_journal_paper_doi 10.1021/om060940d
_journal_volume 26
_journal_year 2007
_chemical_formula_moiety 'C40 H34 Co N5 O4'
_chemical_formula_sum 'C40 H34 Co N5 O4'
_chemical_formula_weight 707.65
_chemical_name_common PhCH2Co(dpgH)2Py
_chemical_name_systematic
;
 trans-bis(diphenylglyoximato)-benzyl-(pyridine)-cobalt(III)
;
_space_group_IT_number 2
_symmetry_cell_setting triclinic
_symmetry_Int_Tables_number 2
_symmetry_space_group_name_Hall '-P 1'
_symmetry_space_group_name_H-M 'P -1'
_atom_sites_solution_hydrogens geom
_atom_sites_solution_primary direct
_atom_sites_solution_secondary difmap
_audit_creation_method SHELXL-97
_cell_angle_alpha 97.161(2)
_cell_angle_beta 95.269(2)
_cell_angle_gamma 112.790(2)
_cell_formula_units_Z 2
_cell_length_a 10.5320(13)
_cell_length_b 11.9152(14)
_cell_length_c 14.7834(17)
_cell_measurement_reflns_used 600
_cell_measurement_temperature 100(2)
_cell_measurement_theta_max +28.0
_cell_measurement_theta_min -28.0
_cell_volume 1677.0(3)
_computing_cell_refinement 'SMART 5.628 (BRUKER, 2003)'
_computing_data_collection 'SMART 5.628 (BRUKER, 2003)'
_computing_data_reduction 'SAINT+ 6.45 (BRUKER, 2003)'
_computing_molecular_graphics Diamond
_computing_structure_refinement 'SHELXL-97 (Sheldrick, 1997)'
_computing_structure_solution 'SIR 97'
_diffrn_ambient_temperature 100(2)
_diffrn_measured_fraction_theta_full 0.953
_diffrn_measured_fraction_theta_max 0.953
_diffrn_measurement_device_type 'CCD Area detector'
_diffrn_measurement_method 'phi-omega scan'
_diffrn_radiation_monochromator graphite
_diffrn_radiation_source 'fine-focus sealed tube'
_diffrn_radiation_type MoK\a
_diffrn_radiation_wavelength 0.71073
_diffrn_reflns_av_R_equivalents 0.0291
_diffrn_reflns_av_sigmaI/netI 0.0747
_diffrn_reflns_limit_h_max 14
_diffrn_reflns_limit_h_min -6
_diffrn_reflns_limit_k_max 12
_diffrn_reflns_limit_k_min -15
_diffrn_reflns_limit_l_max 18
_diffrn_reflns_limit_l_min -19
_diffrn_reflns_number 11171
_diffrn_reflns_theta_full 28.33
_diffrn_reflns_theta_max 28.33
_diffrn_reflns_theta_min 2.14
_diffrn_standards_decay_% <0.005
_exptl_absorpt_coefficient_mu 0.563
_exptl_absorpt_correction_T_max 0.8958
_exptl_absorpt_correction_T_min 0.8274
_exptl_absorpt_correction_type empirical
_exptl_absorpt_process_details 'Bruker SADABS'
_exptl_crystal_colour orange
_exptl_crystal_density_diffrn 1.401
_exptl_crystal_density_method 'not measured'
_exptl_crystal_description 'rectangular paralleopiped'
_exptl_crystal_F_000 736
_exptl_crystal_size_max 0.35
_exptl_crystal_size_mid 0.25
_exptl_crystal_size_min 0.20
_refine_diff_density_max 0.815
_refine_diff_density_min -0.873
_refine_diff_density_rms 0.125
_refine_ls_extinction_method none
_refine_ls_goodness_of_fit_ref 1.065
_refine_ls_hydrogen_treatment mixed
_refine_ls_matrix_type full
_refine_ls_number_parameters 451
_refine_ls_number_reflns 7963
_refine_ls_number_restraints 0
_refine_ls_restrained_S_all 1.065
_refine_ls_R_factor_all 0.1166
_refine_ls_R_factor_gt 0.0789
_refine_ls_shift/su_max 0.001
_refine_ls_shift/su_mean 0.000
_refine_ls_structure_factor_coef Fsqd
_refine_ls_weighting_details 'calc w=1/[\s^2^(Fo^2^)+(0.0388P)^2^+7.6423P] where P=(Fo^2^+2Fc^2^)/3'
_refine_ls_weighting_scheme calc
_refine_ls_wR_factor_gt 0.1513
_refine_ls_wR_factor_ref 0.1889
_reflns_number_gt 5705
_reflns_number_total 7963
_reflns_threshold_expression >2sigma(I)
_cod_data_source_file om060940dsi20061012_013251.cif
_cod_data_source_block 1b
_cod_database_code 4072678

loop_
_symmetry_equiv_pos_as_xyz
'x, y, z'
'-x, -y, -z'

loop_
_atom_site_label
_atom_site_type_symbol
_atom_site_fract_x
_atom_site_fract_y
_atom_site_fract_z
_atom_site_U_iso_or_equiv
_atom_site_adp_type
_atom_site_occupancy
_atom_site_symmetry_multiplicity
_atom_site_calc_flag
_atom_site_refinement_flags
Co1 Co -0.02678(7) 0.29418(5) 0.73742(4) 0.02028(16) Uani 1 1 d .
O1 O 0.1512(4) 0.4823(3) 0.8859(2) 0.0300(8) Uani 1 1 d .
O2 O -0.0638(3) 0.0423(3) 0.6998(2) 0.0255(7) Uani 1 1 d .
H2O H -0.1215 0.0427 0.6449 0.038 Uiso 1 1 d .
O3 O -0.1945(3) 0.1093(3) 0.5860(2) 0.0264(7) Uani 1 1 d .
O4 O 0.0147(4) 0.5465(3) 0.7755(2) 0.0297(8) Uani 1 1 d .
H4O H 0.1032 0.5513 0.8349 0.045 Uiso 1 1 d .
N1 N 0.1044(4) 0.3629(3) 0.8463(3) 0.0246(8) Uani 1 1 d .
N2 N 0.0013(4) 0.1514(3) 0.7578(2) 0.0218(8) Uani 1 1 d .
N3 N -0.1550(4) 0.2260(3) 0.6267(3) 0.0230(8) Uani 1 1 d .
N4 N -0.0493(4) 0.4381(3) 0.7147(3) 0.0247(8) Uani 1 1 d .
N5 N -0.1860(4) 0.2505(3) 0.8156(3) 0.0239(8) Uani 1 1 d .
C1 C 0.1445(5) 0.2872(4) 0.8846(3) 0.0228(9) Uani 1 1 d .
C2 C 0.0878(4) 0.1624(4) 0.8300(3) 0.0199(9) Uani 1 1 d .
C3 C 0.2310(5) 0.3244(4) 0.9776(3) 0.0244(10) Uani 1 1 d .
C4 C 0.1698(5) 0.3396(4) 1.0543(3) 0.0295(10) Uani 1 1 d .
H4 H 0.0763 0.3325 1.0468 0.035 Uiso 1 1 calc R
C5 C 0.2439(6) 0.3650(5) 1.1422(4) 0.0357(12) Uani 1 1 d .
H5 H 0.2005 0.3742 1.1945 0.043 Uiso 1 1 calc R
C6 C 0.3802(6) 0.3771(5) 1.1540(3) 0.0359(12) Uani 1 1 d .
H6 H 0.4305 0.3934 1.2142 0.043 Uiso 1 1 calc R
C7 C 0.4428(5) 0.3653(5) 1.0779(3) 0.0346(12) Uani 1 1 d .
H7 H 0.5373 0.3751 1.0858 0.042 Uiso 1 1 calc R
C8 C 0.3689(5) 0.3392(5) 0.9895(3) 0.0311(11) Uani 1 1 d .
H8 H 0.4130 0.3316 0.9373 0.037 Uiso 1 1 calc R
C9 C 0.1282(5) 0.0615(4) 0.8538(3) 0.0241(9) Uani 1 1 d .
C10 C 0.1387(5) 0.0385(4) 0.9438(3) 0.0290(10) Uani 1 1 d .
H10 H 0.1192 0.0873 0.9919 0.035 Uiso 1 1 calc R
C11 C 0.1774(6) -0.0552(5) 0.9629(4) 0.0380(13) Uani 1 1 d .
H11 H 0.1850 -0.0701 1.0244 0.046 Uiso 1 1 calc R
C12 C 0.2051(6) -0.1276(5) 0.8939(4) 0.0419(14) Uani 1 1 d .
H12 H 0.2295 -0.1931 0.9075 0.050 Uiso 1 1 calc R
C13 C 0.1971(5) -0.1041(5) 0.8045(4) 0.0332(11) Uani 1 1 d .
H13 H 0.2180 -0.1526 0.7570 0.040 Uiso 1 1 calc R
C14 C 0.1590(5) -0.0107(4) 0.7845(3) 0.0280(10) Uani 1 1 d .
H14 H 0.1536 0.0049 0.7231 0.034 Uiso 1 1 calc R
C15 C -0.1965(4) 0.3027(4) 0.5894(3) 0.0205(9) Uani 1 1 d .
C16 C -0.1384(5) 0.4279(4) 0.6438(3) 0.0194(9) Uani 1 1 d .
C17 C -0.2846(5) 0.2678(4) 0.4975(3) 0.0230(9) Uani 1 1 d .
C18 C -0.4049(5) 0.1598(4) 0.4758(3) 0.0250(10) Uani 1 1 d .
H18 H -0.4292 0.1062 0.5197 0.030 Uiso 1 1 calc R
C19 C -0.4900(5) 0.1283(4) 0.3920(3) 0.0271(10) Uani 1 1 d .
H19 H -0.5728 0.0546 0.3790 0.033 Uiso 1 1 calc R
C20 C -0.4544(5) 0.2045(4) 0.3269(3) 0.0291(11) Uani 1 1 d .
H20 H -0.5124 0.1830 0.2689 0.035 Uiso 1 1 calc R
C21 C -0.3342(5) 0.3121(4) 0.3464(3) 0.0268(10) Uani 1 1 d .
H21 H -0.3088 0.3637 0.3012 0.032 Uiso 1 1 calc R
C22 C -0.2508(5) 0.3448(4) 0.4312(3) 0.0246(9) Uani 1 1 d .
H22 H -0.1699 0.4201 0.4447 0.030 Uiso 1 1 calc R
C23 C -0.1813(5) 0.5281(4) 0.6246(3) 0.0199(9) Uani 1 1 d .
C24 C -0.3220(5) 0.5030(4) 0.6046(3) 0.0233(9) Uani 1 1 d .
H24 H -0.3897 0.4209 0.5993 0.028 Uiso 1 1 calc R
C25 C -0.3640(5) 0.5983(5) 0.5924(3) 0.0282(10) Uani 1 1 d .
H25 H -0.4603 0.5816 0.5792 0.034 Uiso 1 1 calc R
C26 C -0.2652(6) 0.7167(5) 0.5994(3) 0.0322(11) Uani 1 1 d .
H26 H -0.2939 0.7816 0.5910 0.039 Uiso 1 1 calc R
C27 C -0.1253(6) 0.7426(4) 0.6185(3) 0.0309(11) Uani 1 1 d .
H27 H -0.0582 0.8248 0.6227 0.037 Uiso 1 1 calc R
C28 C -0.0822(5) 0.6489(4) 0.6317(3) 0.0239(9) Uani 1 1 d .
H28 H 0.0143 0.6668 0.6454 0.029 Uiso 1 1 calc R
C29 C -0.1934(5) 0.3332(4) 0.8828(3) 0.0300(11) Uani 1 1 d .
H29 H -0.1217 0.4143 0.8957 0.036 Uiso 1 1 calc R
C30 C -0.3020(6) 0.3048(5) 0.9343(3) 0.0339(11) Uani 1 1 d .
H30 H -0.3048 0.3662 0.9807 0.041 Uiso 1 1 calc R
C31 C -0.4061(6) 0.1866(5) 0.9176(4) 0.0360(12) Uani 1 1 d .
H31 H -0.4808 0.1656 0.9525 0.043 Uiso 1 1 calc R
C32 C -0.3992(6) 0.0992(5) 0.8488(4) 0.0354(12) Uani 1 1 d .
H32 H -0.4693 0.0174 0.8353 0.042 Uiso 1 1 calc R
C33 C -0.2881(5) 0.1345(4) 0.8006(3) 0.0307(11) Uani 1 1 d .
H33 H -0.2825 0.0742 0.7544 0.037 Uiso 1 1 calc R
C34 C 0.1318(5) 0.3473(4) 0.6597(3) 0.0248(10) Uani 1 1 d .
H34A H 0.0894 0.3355 0.5947 0.030 Uiso 1 1 calc R
H34B H 0.1879 0.4370 0.6801 0.030 Uiso 1 1 calc R
C35 C 0.2281(5) 0.2843(4) 0.6615(3) 0.0272(10) Uani 1 1 d .
C36 C 0.2026(6) 0.1773(5) 0.5995(3) 0.0328(11) Uani 1 1 d .
H36 H 0.1191 0.1411 0.5563 0.039 Uiso 1 1 calc R
C37 C 0.2982(6) 0.1224(5) 0.5998(4) 0.0401(13) Uani 1 1 d .
H37 H 0.2805 0.0501 0.5565 0.048 Uiso 1 1 calc R
C38 C 0.4191(7) 0.1742(6) 0.6640(4) 0.0457(15) Uani 1 1 d .
H38 H 0.4840 0.1367 0.6652 0.055 Uiso 1 1 calc R
C39 C 0.4452(6) 0.2787(6) 0.7253(4) 0.0396(13) Uani 1 1 d .
H39 H 0.5290 0.3147 0.7683 0.048 Uiso 1 1 calc R
C40 C 0.3500(5) 0.3329(5) 0.7254(3) 0.0336(11) Uani 1 1 d .
H40 H 0.3682 0.4044 0.7697 0.040 Uiso 1 1 calc R

loop_
_atom_site_aniso_label
_atom_site_aniso_U_11
_atom_site_aniso_U_22
_atom_site_aniso_U_33
_atom_site_aniso_U_23
_atom_site_aniso_U_13
_atom_site_aniso_U_12
Co1 0.0232(3) 0.0169(3) 0.0222(3) 0.0032(2) -0.0020(2) 0.0109(2)
O1 0.037(2) 0.0159(15) 0.0327(19) -0.0041(13) -0.0107(15) 0.0114(14)
O2 0.0287(18) 0.0148(15) 0.0291(17) 0.0006(12) -0.0056(14) 0.0079(13)
O3 0.0318(18) 0.0158(15) 0.0275(17) -0.0022(12) -0.0054(14) 0.0092(14)
O4 0.0353(19) 0.0163(15) 0.0311(18) -0.0038(13) -0.0133(15) 0.0101(14)
N1 0.026(2) 0.0237(19) 0.0232(19) 0.0021(15) -0.0005(16) 0.0108(17)
N2 0.028(2) 0.0205(18) 0.0198(18) 0.0035(14) 0.0001(16) 0.0135(16)
N3 0.025(2) 0.0196(18) 0.0228(19) 0.0024(14) 0.0016(16) 0.0085(16)
N4 0.037(2) 0.0182(18) 0.024(2) 0.0008(14) -0.0011(17) 0.0182(17)
N5 0.027(2) 0.029(2) 0.0213(19) 0.0025(15) -0.0019(16) 0.0181(17)
C1 0.022(2) 0.021(2) 0.027(2) 0.0049(17) 0.0009(18) 0.0111(18)
C2 0.021(2) 0.022(2) 0.020(2) 0.0031(16) 0.0025(17) 0.0120(18)
C3 0.030(2) 0.020(2) 0.025(2) 0.0020(17) 0.0000(19) 0.0131(19)
C4 0.031(3) 0.033(3) 0.031(3) 0.004(2) 0.006(2) 0.020(2)
C5 0.037(3) 0.042(3) 0.028(3) -0.002(2) 0.005(2) 0.019(2)
C6 0.045(3) 0.042(3) 0.022(2) 0.006(2) -0.001(2) 0.020(3)
C7 0.025(3) 0.047(3) 0.032(3) 0.007(2) -0.001(2) 0.015(2)
C8 0.029(3) 0.043(3) 0.026(2) 0.008(2) 0.006(2) 0.019(2)
C9 0.023(2) 0.021(2) 0.032(2) 0.0068(18) 0.0012(19) 0.0115(19)
C10 0.032(3) 0.027(2) 0.034(3) 0.012(2) 0.004(2) 0.016(2)
C11 0.046(3) 0.044(3) 0.032(3) 0.020(2) 0.001(2) 0.023(3)
C12 0.048(3) 0.030(3) 0.050(3) 0.005(2) -0.010(3) 0.022(3)
C13 0.035(3) 0.035(3) 0.035(3) 0.003(2) 0.000(2) 0.022(2)
C14 0.030(3) 0.029(2) 0.026(2) 0.0046(19) -0.001(2) 0.014(2)
C15 0.020(2) 0.020(2) 0.026(2) 0.0132(17) 0.0045(18) 0.0096(18)
C16 0.022(2) 0.018(2) 0.024(2) 0.0096(16) 0.0018(17) 0.0127(18)
C17 0.028(2) 0.026(2) 0.024(2) 0.0073(17) 0.0066(19) 0.018(2)
C18 0.033(3) 0.026(2) 0.023(2) 0.0088(18) 0.0028(19) 0.018(2)
C19 0.025(2) 0.024(2) 0.032(3) 0.0040(19) -0.002(2) 0.0104(19)
C20 0.038(3) 0.031(3) 0.024(2) 0.0034(19) -0.001(2) 0.021(2)
C21 0.040(3) 0.026(2) 0.019(2) 0.0078(17) 0.004(2) 0.017(2)
C22 0.026(2) 0.024(2) 0.025(2) 0.0050(17) 0.0076(19) 0.0106(19)
C23 0.023(2) 0.022(2) 0.018(2) 0.0046(16) 0.0035(17) 0.0127(18)
C24 0.027(2) 0.028(2) 0.016(2) 0.0037(17) 0.0005(18) 0.013(2)
C25 0.028(2) 0.039(3) 0.027(2) 0.004(2) 0.004(2) 0.024(2)
C26 0.046(3) 0.028(3) 0.030(3) 0.004(2) 0.001(2) 0.024(2)
C27 0.043(3) 0.019(2) 0.032(3) 0.0060(19) 0.003(2) 0.014(2)
C28 0.025(2) 0.028(2) 0.022(2) 0.0067(17) 0.0019(18) 0.014(2)
C29 0.035(3) 0.026(2) 0.031(3) 0.0025(19) -0.004(2) 0.016(2)
C30 0.038(3) 0.040(3) 0.028(3) 0.001(2) 0.006(2) 0.021(2)
C31 0.042(3) 0.044(3) 0.031(3) 0.010(2) 0.009(2) 0.025(3)
C32 0.038(3) 0.031(3) 0.036(3) 0.011(2) 0.002(2) 0.012(2)
C33 0.040(3) 0.025(2) 0.029(3) 0.0032(19) 0.003(2) 0.015(2)
C34 0.023(2) 0.024(2) 0.032(3) 0.0129(19) 0.0080(19) 0.0119(19)
C35 0.028(2) 0.030(2) 0.028(2) 0.0129(19) 0.008(2) 0.013(2)
C36 0.042(3) 0.034(3) 0.026(2) 0.007(2) 0.007(2) 0.018(2)
C37 0.054(4) 0.045(3) 0.032(3) 0.008(2) 0.019(3) 0.029(3)
C38 0.055(4) 0.069(4) 0.038(3) 0.025(3) 0.025(3) 0.042(3)
C39 0.033(3) 0.061(4) 0.035(3) 0.022(3) 0.009(2) 0.025(3)
C40 0.034(3) 0.036(3) 0.029(3) 0.006(2) 0.004(2) 0.011(2)

loop_
_atom_type_symbol
_atom_type_description
_atom_type_scat_dispersion_real
_atom_type_scat_dispersion_imag
_atom_type_scat_source
C C 0.0033 0.0016 'International Tables Vol C Tables 4.2.6.8 and 6.1.1.4'
H H 0.0000 0.0000 'International Tables Vol C Tables 4.2.6.8 and 6.1.1.4'
N N 0.0061 0.0033 'International Tables Vol C Tables 4.2.6.8 and 6.1.1.4'
O O 0.0106 0.0060 'International Tables Vol C Tables 4.2.6.8 and 6.1.1.4'
Co Co 0.3494 0.9721 'International Tables Vol C Tables 4.2.6.8 and 6.1.1.4'

loop_
_geom_angle_atom_site_label_1
_geom_angle_atom_site_label_2
_geom_angle_atom_site_label_3
_geom_angle
_geom_angle_publ_flag
N4 Co1 N1 98.68(17) ?
N4 Co1 N2 177.93(18) ?
N1 Co1 N2 81.21(16) ?
N4 Co1 N3 81.33(16) ?
N1 Co1 N3 178.73(18) ?
N2 Co1 N3 98.73(16) ?
N4 Co1 C34 85.25(18) ?
N1 Co1 C34 90.06(19) ?
N2 Co1 C34 92.69(17) ?
N3 Co1 C34 88.68(18) ?
N4 Co1 N5 91.64(16) ?
N1 Co1 N5 89.76(16) ?
N2 Co1 N5 90.43(16) ?
N3 Co1 N5 91.51(16) ?
C34 Co1 N5 176.82(17) yes
N1 O1 H4O 113.4 ?
N2 O2 H2O 115.9 ?
N4 O4 H4O 116.6 ?
C1 N1 O1 120.5(4) ?
C1 N1 Co1 116.5(3) ?
O1 N1 Co1 122.9(3) ?
C2 N2 O2 120.6(3) ?
C2 N2 Co1 117.2(3) ?
O2 N2 Co1 122.2(3) ?
C15 N3 O3 121.8(4) ?
C15 N3 Co1 116.0(3) ?
O3 N3 Co1 122.1(3) ?
C16 N4 O4 120.8(3) ?
C16 N4 Co1 117.8(3) ?
O4 N4 Co1 121.1(3) ?
C29 N5 C33 117.3(4) ?
C29 N5 Co1 122.3(3) ?
C33 N5 Co1 120.4(3) ?
N1 C1 C2 113.0(4) ?
N1 C1 C3 122.2(4) ?
C2 C1 C3 124.7(4) ?
N2 C2 C1 111.9(4) ?
N2 C2 C9 124.4(4) ?
C1 C2 C9 123.7(4) ?
C4 C3 C8 119.2(4) ?
C4 C3 C1 118.8(4) ?
C8 C3 C1 122.0(4) ?
C3 C4 C5 120.4(5) ?
C3 C4 H4 119.8 ?
C5 C4 H4 119.8 ?
C6 C5 C4 120.4(5) ?
C6 C5 H5 119.8 ?
C4 C5 H5 119.8 ?
C7 C6 C5 119.5(5) ?
C7 C6 H6 120.2 ?
C5 C6 H6 120.2 ?
C6 C7 C8 120.4(5) ?
C6 C7 H7 119.8 ?
C8 C7 H7 119.8 ?
C3 C8 C7 120.1(5) ?
C3 C8 H8 120.0 ?
C7 C8 H8 120.0 ?
C10 C9 C14 118.9(4) ?
C10 C9 C2 121.8(4) ?
C14 C9 C2 119.2(4) ?
C11 C10 C9 119.9(5) ?
C11 C10 H10 120.0 ?
C9 C10 H10 120.0 ?
C12 C11 C10 120.8(5) ?
C12 C11 H11 119.6 ?
C10 C11 H11 119.6 ?
C11 C12 C13 119.6(5) ?
C11 C12 H12 120.2 ?
C13 C12 H12 120.2 ?
C14 C13 C12 120.2(5) ?
C14 C13 H13 119.9 ?
C12 C13 H13 119.9 ?
C13 C14 C9 120.5(4) ?
C13 C14 H14 119.7 ?
C9 C14 H14 119.7 ?
N3 C15 C16 113.4(4) ?
N3 C15 C17 122.8(4) ?
C16 C15 C17 123.6(4) ?
N4 C16 C15 111.3(3) ?
N4 C16 C23 123.9(4) ?
C15 C16 C23 124.8(4) ?
C18 C17 C22 118.0(4) ?
C18 C17 C15 121.0(4) ?
C22 C17 C15 121.0(4) ?
C19 C18 C17 121.6(4) ?
C19 C18 H18 119.2 ?
C17 C18 H18 119.2 ?
C18 C19 C20 119.7(5) ?
C18 C19 H19 120.2 ?
C20 C19 H19 120.2 ?
C19 C20 C21 120.0(4) ?
C19 C20 H20 120.0 ?
C21 C20 H20 120.0 ?
C22 C21 C20 120.2(4) ?
C22 C21 H21 119.9 ?
C20 C21 H21 119.9 ?
C21 C22 C17 120.5(4) ?
C21 C22 H22 119.7 ?
C17 C22 H22 119.7 ?
C24 C23 C28 119.7(4) ?
C24 C23 C16 119.5(4) ?
C28 C23 C16 120.6(4) ?
C23 C24 C25 120.0(4) ?
C23 C24 H24 120.0 ?
C25 C24 H24 120.0 ?
C26 C25 C24 119.5(4) ?
C26 C25 H25 120.2 ?
C24 C25 H25 120.2 ?
C25 C26 C27 121.0(4) ?
C25 C26 H26 119.5 ?
C27 C26 H26 119.5 ?
C26 C27 C28 120.0(5) ?
C26 C27 H27 120.0 ?
C28 C27 H27 120.0 ?
C27 C28 C23 119.7(4) ?
C27 C28 H28 120.2 ?
C23 C28 H28 120.2 ?
N5 C29 C30 122.4(5) ?
N5 C29 H29 118.8 ?
C30 C29 H29 118.8 ?
C31 C30 C29 119.6(5) ?
C31 C30 H30 120.2 ?
C29 C30 H30 120.2 ?
C30 C31 C32 118.7(5) ?
C30 C31 H31 120.6 ?
C32 C31 H31 120.6 ?
C33 C32 C31 118.3(5) ?
C33 C32 H32 120.9 ?
C31 C32 H32 120.9 ?
N5 C33 C32 123.6(5) ?
N5 C33 H33 118.2 ?
C32 C33 H33 118.2 ?
C35 C34 Co1 117.9(3) yes
C35 C34 H34A 107.8 ?
Co1 C34 H34A 107.8 ?
C35 C34 H34B 107.8 ?
Co1 C34 H34B 107.8 ?
H34A C34 H34B 107.2 ?
C36 C35 C40 117.9(5) ?
C36 C35 C34 121.9(5) ?
C40 C35 C34 120.1(5) ?
C35 C36 C37 120.9(5) ?
C35 C36 H36 119.5 ?
C37 C36 H36 119.5 ?
C38 C37 C36 119.5(5) ?
C38 C37 H37 120.3 ?
C36 C37 H37 120.3 ?
C39 C38 C37 120.2(5) ?
C39 C38 H38 119.9 ?
C37 C38 H38 119.9 ?
C38 C39 C40 120.4(5) ?
C38 C39 H39 119.8 ?
C40 C39 H39 119.8 ?
C39 C40 C35 121.1(5) ?
C39 C40 H40 119.5 ?
C35 C40 H40 119.5 ?

loop_
_geom_bond_atom_site_label_1
_geom_bond_atom_site_label_2
_geom_bond_distance
_geom_bond_publ_flag
Co1 N4 1.885(3) ?
Co1 N1 1.886(4) ?
Co1 N2 1.890(4) ?
Co1 N3 1.891(4) ?
Co1 C34 2.056(5) yes
Co1 N5 2.061(4) yes
O1 N1 1.343(5) ?
O1 H4O 1.3809 ?
O2 N2 1.349(4) ?
O2 H2O 0.9697 ?
O3 N3 1.329(4) ?
O4 N4 1.361(5) ?
O4 H4O 1.1991 ?
N1 C1 1.300(5) ?
N2 C2 1.296(5) ?
N3 C15 1.311(5) ?
N4 C16 1.301(5) ?
N5 C29 1.339(6) ?
N5 C33 1.358(6) ?
C1 C2 1.465(6) ?
C1 C3 1.490(6) ?
C2 C9 1.492(6) ?
C3 C4 1.382(7) ?
C3 C8 1.384(7) ?
C4 C5 1.385(7) ?
C4 H4 0.9500 ?
C5 C6 1.379(7) ?
C5 H5 0.9500 ?
C6 C7 1.373(7) ?
C6 H6 0.9500 ?
C7 C8 1.391(7) ?
C7 H7 0.9500 ?
C8 H8 0.9500 ?
C9 C10 1.394(6) ?
C9 C14 1.397(6) ?
C10 C11 1.380(6) ?
C10 H10 0.9500 ?
C11 C12 1.379(8) ?
C11 H11 0.9500 ?
C12 C13 1.385(8) ?
C12 H12 0.9500 ?
C13 C14 1.376(6) ?
C13 H13 0.9500 ?
C14 H14 0.9500 ?
C15 C16 1.467(6) ?
C15 C17 1.486(6) ?
C16 C23 1.479(5) ?
C17 C18 1.387(7) ?
C17 C22 1.402(6) ?
C18 C19 1.378(6) ?
C18 H18 0.9500 ?
C19 C20 1.382(7) ?
C19 H19 0.9500 ?
C20 C21 1.383(7) ?
C20 H20 0.9500 ?
C21 C22 1.380(6) ?
C21 H21 0.9500 ?
C22 H22 0.9500 ?
C23 C24 1.388(6) ?
C23 C28 1.397(6) ?
C24 C25 1.395(6) ?
C24 H24 0.9500 ?
C25 C26 1.375(7) ?
C25 H25 0.9500 ?
C26 C27 1.378(7) ?
C26 H26 0.9500 ?
C27 C28 1.386(6) ?
C27 H27 0.9500 ?
C28 H28 0.9500 ?
C29 C30 1.388(7) ?
C29 H29 0.9500 ?
C30 C31 1.383(8) ?
C30 H30 0.9500 ?
C31 C32 1.390(7) ?
C31 H31 0.9500 ?
C32 C33 1.379(7) ?
C32 H32 0.9500 ?
C33 H33 0.9500 ?
C34 C35 1.477(6) ?
C34 H34A 0.9900 ?
C34 H34B 0.9900 ?
C35 C36 1.391(7) ?
C35 C40 1.393(7) ?
C36 C37 1.397(7) ?
C36 H36 0.9500 ?
C37 C38 1.388(8) ?
C37 H37 0.9500 ?
C38 C39 1.363(8) ?
C38 H38 0.9500 ?
C39 C40 1.386(7) ?
C39 H39 0.9500 ?
C40 H40 0.9500 ?

loop_
_geom_torsion_atom_site_label_1
_geom_torsion_atom_site_label_2
_geom_torsion_atom_site_label_3
_geom_torsion_atom_site_label_4
_geom_torsion
N4 Co1 N1 C1 178.8(4)
N2 Co1 N1 C1 -3.3(3)
C34 Co1 N1 C1 -96.0(4)
N5 Co1 N1 C1 87.2(4)
N4 Co1 N1 O1 1.5(4)
N2 Co1 N1 O1 179.5(4)
C34 Co1 N1 O1 86.7(4)
N5 Co1 N1 O1 -90.1(4)
N1 Co1 N2 C2 0.5(3)
N3 Co1 N2 C2 179.2(3)
C34 Co1 N2 C2 90.2(4)
N5 Co1 N2 C2 -89.2(4)
N1 Co1 N2 O2 -178.7(4)
N3 Co1 N2 O2 0.0(4)
C34 Co1 N2 O2 -89.1(3)
N5 Co1 N2 O2 91.6(3)
N4 Co1 N3 C15 -0.3(3)
N2 Co1 N3 C15 -178.2(3)
C34 Co1 N3 C15 -85.7(3)
N5 Co1 N3 C15 91.1(3)
N4 Co1 N3 O3 175.9(4)
N2 Co1 N3 O3 -2.0(4)
C34 Co1 N3 O3 90.5(3)
N5 Co1 N3 O3 -92.7(3)
N1 Co1 N4 C16 -178.0(4)
N3 Co1 N4 C16 3.3(4)
C34 Co1 N4 C16 92.6(4)
N5 Co1 N4 C16 -88.0(4)
N1 Co1 N4 O4 -4.6(4)
N3 Co1 N4 O4 176.7(4)
C34 Co1 N4 O4 -93.9(4)
N5 Co1 N4 O4 85.4(4)
N4 Co1 N5 C29 -48.8(4)
N1 Co1 N5 C29 49.8(4)
N2 Co1 N5 C29 131.0(4)
N3 Co1 N5 C29 -130.2(4)
N4 Co1 N5 C33 131.7(4)
N1 Co1 N5 C33 -129.7(4)
N2 Co1 N5 C33 -48.5(4)
N3 Co1 N5 C33 50.3(4)
O1 N1 C1 C2 -177.5(4)
Co1 N1 C1 C2 5.2(5)
O1 N1 C1 C3 6.4(7)
Co1 N1 C1 C3 -170.9(3)
O2 N2 C2 C1 -178.8(4)
Co1 N2 C2 C1 2.0(5)
O2 N2 C2 C9 2.7(7)
Co1 N2 C2 C9 -176.5(3)
N1 C1 C2 N2 -4.6(6)
C3 C1 C2 N2 171.3(4)
N1 C1 C2 C9 173.9(4)
C3 C1 C2 C9 -10.2(7)
N1 C1 C3 C4 72.4(6)
C2 C1 C3 C4 -103.2(5)
N1 C1 C3 C8 -110.3(5)
C2 C1 C3 C8 74.2(6)
C8 C3 C4 C5 -2.3(7)
C1 C3 C4 C5 175.2(4)
C3 C4 C5 C6 0.9(8)
C4 C5 C6 C7 0.9(8)
C5 C6 C7 C8 -1.2(8)
C4 C3 C8 C7 2.0(7)
C1 C3 C8 C7 -175.4(5)
C6 C7 C8 C3 -0.3(8)
N2 C2 C9 C10 -137.2(5)
C1 C2 C9 C10 44.5(7)
N2 C2 C9 C14 44.0(7)
C1 C2 C9 C14 -134.3(5)
C14 C9 C10 C11 -0.7(7)
C2 C9 C10 C11 -179.6(5)
C9 C10 C11 C12 -0.5(8)
C10 C11 C12 C13 1.5(9)
C11 C12 C13 C14 -1.3(8)
C12 C13 C14 C9 0.1(8)
C10 C9 C14 C13 0.9(7)
C2 C9 C14 C13 179.8(5)
O3 N3 C15 C16 -178.4(4)
Co1 N3 C15 C16 -2.3(5)
O3 N3 C15 C17 -3.0(7)
Co1 N3 C15 C17 173.2(3)
O4 N4 C16 C15 -178.6(4)
Co1 N4 C16 C15 -5.1(5)
O4 N4 C16 C23 -2.1(7)
Co1 N4 C16 C23 171.4(3)
N3 C15 C16 N4 4.7(6)
C17 C15 C16 N4 -170.7(4)
N3 C15 C16 C23 -171.8(4)
C17 C15 C16 C23 12.8(7)
N3 C15 C17 C18 49.5(6)
C16 C15 C17 C18 -135.6(5)
N3 C15 C17 C22 -132.3(5)
C16 C15 C17 C22 42.7(6)
C22 C17 C18 C19 -0.4(7)
C15 C17 C18 C19 177.9(4)
C17 C18 C19 C20 1.1(7)
C18 C19 C20 C21 -0.4(7)
C19 C20 C21 C22 -1.1(7)
C20 C21 C22 C17 1.9(7)
C18 C17 C22 C21 -1.1(7)
C15 C17 C22 C21 -179.4(4)
N4 C16 C23 C24 -130.7(5)
C15 C16 C23 C24 45.3(6)
N4 C16 C23 C28 45.5(6)
C15 C16 C23 C28 -138.5(5)
C28 C23 C24 C25 -0.5(6)
C16 C23 C24 C25 175.8(4)
C23 C24 C25 C26 0.6(7)
C24 C25 C26 C27 -0.1(7)
C25 C26 C27 C28 -0.5(8)
C26 C27 C28 C23 0.6(7)
C24 C23 C28 C27 -0.1(7)
C16 C23 C28 C27 -176.3(4)
C33 N5 C29 C30 -1.8(7)
Co1 N5 C29 C30 178.7(4)
N5 C29 C30 C31 1.1(7)
C29 C30 C31 C32 -0.4(8)
C30 C31 C32 C33 0.4(8)
C29 N5 C33 C32 1.9(7)
Co1 N5 C33 C32 -178.6(4)
C31 C32 C33 N5 -1.2(8)
N4 Co1 C34 C35 167.2(4)
N1 Co1 C34 C35 68.5(4)
N2 Co1 C34 C35 -12.8(4)
N3 Co1 C34 C35 -111.4(4)
Co1 C34 C35 C36 89.6(5)
Co1 C34 C35 C40 -91.7(5)
C40 C35 C36 C37 -1.6(7)
C34 C35 C36 C37 177.1(5)
C35 C36 C37 C38 1.1(8)
C36 C37 C38 C39 -0.8(8)
C37 C38 C39 C40 1.2(8)
C38 C39 C40 C35 -1.8(8)
C36 C35 C40 C39 2.0(7)
C34 C35 C40 C39 -176.8(5)
